data_7205960
loop_
_publ_author_name
'Lin, Zu-Jin'
'Liu, Tian-Fu'
'Xu, Bo'
'Han, Li-Wei'
'Huang, Yuan-Biao'
'Cao, Rong'

_publ_section_title
;
 Pore-size tuning in double-pillared metal--organic frameworks
 containing cadmium clusters
;
_journal_issue 10
_journal_name_full CrystEngComm
_journal_page_first 3321
_journal_paper_doi 10.1039/c1ce05099k
_journal_volume 13
_journal_year 2011
_chemical_formula_sum 'C134 H185 Cd4 N19 O51'
_chemical_formula_weight 3327.61
_space_group_IT_number 83
_symmetry_cell_setting tetragonal
_symmetry_Int_Tables_number 83
_symmetry_space_group_name_Hall '-P 4'
_symmetry_space_group_name_H-M 'P 4/m'
_atom_sites_solution_hydrogens geom
_atom_sites_solution_primary direct
_atom_sites_solution_secondary difmap
_audit_creation_method SHELXL-97
_cell_angle_alpha 90.00
_cell_angle_beta 90.00
_cell_angle_gamma 90.00
_cell_formula_units_Z 1
_cell_length_a 17.433(5)
_cell_length_b 17.433(5)
_cell_length_c 16.137(7)
_cell_measurement_reflns_used 10402
_cell_measurement_temperature 293(2)
_cell_measurement_theta_max 27.4565
_cell_measurement_theta_min 2.7817
_cell_volume 4904(3)
_computing_structure_refinement 'SHELXL-97 (Sheldrick, 1997)'
_computing_structure_solution 'SHELXS-97 (Sheldrick, 1990)'
_diffrn_ambient_temperature 293(2)
_diffrn_measured_fraction_theta_full 0.962
_diffrn_measured_fraction_theta_max 0.962
_diffrn_radiation_monochromator graphite
_diffrn_radiation_type MoK\a
_diffrn_radiation_wavelength 0.71073
_diffrn_reflns_av_R_equivalents 0.0451
_diffrn_reflns_av_sigmaI/netI 0.0313
_diffrn_reflns_limit_h_max 22
_diffrn_reflns_limit_h_min -21
_diffrn_reflns_limit_k_max 21
_diffrn_reflns_limit_k_min -22
_diffrn_reflns_limit_l_max 20
_diffrn_reflns_limit_l_min -20
_diffrn_reflns_number 31740
_diffrn_reflns_theta_full 27.49
_diffrn_reflns_theta_max 27.49
_diffrn_reflns_theta_min 3.73
_diffrn_source 'fine-focus sealed tube'
_exptl_absorpt_coefficient_mu 0.498
_exptl_absorpt_correction_T_max 0.9158
_exptl_absorpt_correction_T_min 0.8451
_exptl_absorpt_correction_type multi-scan
_exptl_crystal_colour colorless
_exptl_crystal_density_diffrn 1.127
_exptl_crystal_density_method 'not measured'
_exptl_crystal_F_000 1722
_exptl_crystal_size_max 0.35
_exptl_crystal_size_mid 0.20
_exptl_crystal_size_min 0.18
_platon_squeeze_details
;
;
_refine_diff_density_max 1.603
_refine_diff_density_min -0.780
_refine_diff_density_rms 0.085
_refine_ls_extinction_method none
_refine_ls_goodness_of_fit_ref 1.071
_refine_ls_hydrogen_treatment constr
_refine_ls_matrix_type full
_refine_ls_number_parameters 154
_refine_ls_number_reflns 5624
_refine_ls_number_restraints 0
_refine_ls_restrained_S_all 1.071
_refine_ls_R_factor_all 0.0636
_refine_ls_R_factor_gt 0.0606
_refine_ls_shift/su_max 0.001
_refine_ls_shift/su_mean 0.000
_refine_ls_structure_factor_coef Fsqd
_refine_ls_weighting_details 'calc w=1/[\s^2^(Fo^2^)+(0.1021P)^2^+5.0647P] where P=(Fo^2^+2Fc^2^)/3'
_refine_ls_weighting_scheme calc
_refine_ls_wR_factor_gt 0.1680
_refine_ls_wR_factor_ref 0.1710
_reflns_number_gt 5215
_reflns_number_total 5624
_reflns_threshold_expression >2sigma(I)
_cod_data_source_file c1ce05099k.txt
_cod_data_source_block 4:
_cod_depositor_comments
;
The following automatic conversions were performed:
'_exptl_absorpt_correction_type' value 'Multi-scan' changed to
'multi-scan' according to
'/home/saulius/struct/CIF-dictionaries/cif_core.dic' dictionary named
'cif_core.dic' version 2.4.1 from 2010-06-29.

Automatic conversion script
Id: cif_fix_enum 1555 2011-01-17 13:19:09Z saulius 
;
_cod_database_code 7205960

loop_
_symmetry_equiv_pos_as_xyz
'x, y, z'
'-y, x, z'
'-x, -y, z'
'y, -x, z'
'-x, -y, -z'
'y, -x, -z'
'x, y, -z'
'-y, x, -z'

loop_
_atom_site_label
_atom_site_type_symbol
_atom_site_fract_x
_atom_site_fract_y
_atom_site_fract_z
_atom_site_U_iso_or_equiv
_atom_site_adp_type
_atom_site_occupancy
_atom_site_symmetry_multiplicity
_atom_site_calc_flag
_atom_site_refinement_flags
_atom_site_disorder_assembly
_atom_site_disorder_group
Cd1 Cd 0.094658(18) 0.560489(16) 0.0000 0.03241(14) Uani 1 2 d S . .
C1 C 0.0000 0.0000 0.0000 0.055(3) Uani 1 8 d S . .
C2 C 0.0188(5) 0.0680(4) -0.0577(9) 0.087(4) Uani 0.50 1 d P . .
H2A H 0.0667 0.0599 -0.0858 0.104 Uiso 0.50 1 d PR . .
H2B H -0.0210 0.0747 -0.0982 0.104 Uiso 0.50 1 d PR . .
C3 C 0.0864(3) 0.1854(3) 0.0000 0.066(2) Uani 1 2 d S . .
C4 C 0.0722(3) 0.2639(3) 0.0000 0.0481(13) Uani 1 2 d S . .
H4 H 0.0216 0.2809 0.0000 0.058 Uiso 1 2 calc SR . .
C5 C 0.1304(3) 0.3173(2) 0.0000 0.0393(10) Uani 1 2 d S . .
C6 C 0.2073(2) 0.2895(2) 0.0000 0.0386(10) Uani 1 2 d S . .
H6 H 0.2478 0.3242 0.0000 0.046 Uiso 1 2 calc SR . .
C7 C 0.2226(3) 0.2111(3) 0.0000 0.0473(13) Uani 1 2 d S . .
C8 C 0.1612(3) 0.1581(3) 0.0000 0.075(2) Uani 1 2 d S . .
H8 H 0.1708 0.1057 0.0000 0.090 Uiso 1 2 calc SR . .
C9 C 0.1142(2) 0.4014(2) 0.0000 0.0301(8) Uani 1 2 d S . .
C10 C 0.3032(2) 0.1791(3) 0.0000 0.0418(11) Uani 1 2 d S . .
C11 C 0.1381(4) 0.5170(4) 0.1888(3) 0.0786(9) Uani 1 1 d . . .
H11 H 0.1727 0.4857 0.1608 0.094 Uiso 1 1 calc R . .
C12 C 0.1390(4) 0.5171(4) 0.2757(3) 0.0786(9) Uani 1 1 d . . .
H12 H 0.1735 0.4860 0.3040 0.094 Uiso 1 1 calc R . .
C13 C 0.0884(4) 0.5636(4) 0.3199(4) 0.0786(9) Uani 1 1 d . . .
C14 C 0.0395(4) 0.6071(4) 0.2733(3) 0.0827(17) Uani 1 1 d . . .
H14 H 0.0045 0.6394 0.2993 0.099 Uiso 1 1 calc R . .
C15 C 0.0417(4) 0.6034(3) 0.1879(3) 0.0740(15) Uani 1 1 d . . .
H15 H 0.0071 0.6336 0.1586 0.089 Uiso 1 1 calc R . .
C16 C 0.0884(5) 0.5649(5) 0.4123(4) 0.1072(17) Uani 1 1 d . . .
C17 C 0.0524(5) 0.6195(5) 0.4568(3) 0.1072(17) Uani 1 1 d . . .
H17 H 0.0258 0.6595 0.4277 0.129 Uiso 1 1 d R . .
C18 C 0.1242(5) 0.5067(5) 0.4558(3) 0.1072(17) Uani 1 1 d . . .
H18 H 0.1508 0.4668 0.4267 0.129 Uiso 1 1 d R . .
O1 O 0.04478(18) 0.42476(18) 0.0000 0.0392(8) Uani 1 2 d S . .
O2 O 0.1698(2) 0.44803(18) 0.0000 0.0441(8) Uani 1 2 d S . .
O3 O 0.3592(2) 0.2229(2) 0.0000 0.0709(15) Uani 1 2 d S . .
O4 O 0.3097(2) 0.1074(2) 0.0000 0.0588(12) Uani 1 2 d S . .
O5 O 0.0231(2) 0.1377(2) 0.0000 0.104(3) Uani 1 2 d S . .
N1 N 0.08963(19) 0.56013(18) 0.1444(2) 0.0473(8) Uani 1 1 d . . .

loop_
_atom_site_aniso_label
_atom_site_aniso_U_11
_atom_site_aniso_U_22
_atom_site_aniso_U_33
_atom_site_aniso_U_23
_atom_site_aniso_U_13
_atom_site_aniso_U_12
Cd1 0.0363(2) 0.02011(18) 0.0408(2) 0.000 0.000 -0.00161(10)
C1 0.028(3) 0.028(3) 0.108(10) 0.000 0.000 0.000
C2 0.031(4) 0.029(4) 0.201(13) 0.015(5) -0.008(5) -0.009(3)
C3 0.031(3) 0.029(3) 0.138(7) 0.000 0.000 -0.002(2)
C4 0.024(2) 0.028(2) 0.093(4) 0.000 0.000 -0.0022(16)
C5 0.032(2) 0.0193(19) 0.067(3) 0.000 0.000 0.0037(15)
C6 0.0220(19) 0.025(2) 0.069(3) 0.000 0.000 0.0005(14)
C7 0.027(2) 0.025(2) 0.091(4) 0.000 0.000 0.0046(16)
C8 0.030(3) 0.020(2) 0.174(8) 0.000 0.000 0.0074(18)
C9 0.032(2) 0.0207(18) 0.037(2) 0.000 0.000 0.0048(14)
C10 0.0188(19) 0.032(2) 0.074(4) 0.000 0.000 0.0056(15)
C11 0.100(2) 0.095(2) 0.0399(14) -0.0014(14) -0.0058(14) 0.0264(18)
C12 0.100(2) 0.095(2) 0.0399(14) -0.0014(14) -0.0058(14) 0.0264(18)
C13 0.100(2) 0.095(2) 0.0399(14) -0.0014(14) -0.0058(14) 0.0264(18)
C14 0.110(4) 0.101(4) 0.038(2) -0.010(2) 0.001(2) 0.039(4)
C15 0.099(4) 0.089(4) 0.035(2) -0.005(2) -0.005(2) 0.034(3)
C16 0.155(4) 0.129(3) 0.0382(17) 0.0001(16) 0.0008(18) 0.055(3)
C17 0.155(4) 0.129(3) 0.0382(17) 0.0001(16) 0.0008(18) 0.055(3)
C18 0.155(4) 0.129(3) 0.0382(17) 0.0001(16) 0.0008(18) 0.055(3)
O1 0.0313(16) 0.0231(14) 0.063(2) 0.000 0.000 0.0046(12)
O2 0.0366(18) 0.0224(15) 0.073(3) 0.000 0.000 -0.0030(12)
O3 0.0263(18) 0.0346(19) 0.152(5) 0.000 0.000 -0.0008(13)
O4 0.0278(17) 0.0310(17) 0.118(4) 0.000 0.000 0.0076(13)
O5 0.032(2) 0.0275(19) 0.253(9) 0.000 0.000 -0.0043(15)
N1 0.0544(18) 0.0466(17) 0.0409(17) -0.0046(13) -0.0033(13) -0.0040(12)

loop_
_atom_type_symbol
_atom_type_description
_atom_type_scat_dispersion_real
_atom_type_scat_dispersion_imag
_atom_type_scat_source
C C 0.0033 0.0016 'International Tables Vol C Tables 4.2.6.8 and 6.1.1.4'
H H 0.0000 0.0000 'International Tables Vol C Tables 4.2.6.8 and 6.1.1.4'
Cd Cd -0.8075 1.2024 'International Tables Vol C Tables 4.2.6.8 and 6.1.1.4'
N N 0.0061 0.0033 'International Tables Vol C Tables 4.2.6.8 and 6.1.1.4'
O O 0.0106 0.0060 'International Tables Vol C Tables 4.2.6.8 and 6.1.1.4'

loop_
_geom_angle_atom_site_label_1
_geom_angle_atom_site_label_2
_geom_angle_atom_site_label_3
_geom_angle
_geom_angle_site_symmetry_1
_geom_angle_site_symmetry_3
_geom_angle_publ_flag
O4 Cd1 N1 90.37(8) 6_565 7 ?
O4 Cd1 N1 90.37(8) 6_565 . ?
N1 Cd1 N1 175.68(16) 7 . ?
O4 Cd1 O2 140.61(13) 6_565 . ?
N1 Cd1 O2 91.07(8) 7 . ?
N1 Cd1 O2 91.07(8) . . ?
O4 Cd1 O1 89.59(11) 6_565 5_565 ?
N1 Cd1 O1 87.88(8) 7 5_565 ?
N1 Cd1 O1 87.88(8) . 5_565 ?
O2 Cd1 O1 129.80(11) . 5_565 ?
O4 Cd1 O1 165.44(12) 6_565 . ?
N1 Cd1 O1 89.11(8) 7 . ?
N1 Cd1 O1 89.11(8) . . ?
O2 Cd1 O1 53.94(11) . . ?
O1 Cd1 O1 75.86(12) 5_565 . ?
O4 Cd1 O3 52.33(12) 6_565 6_565 ?
N1 Cd1 O3 91.91(8) 7 6_565 ?
N1 Cd1 O3 91.91(8) . 6_565 ?
O2 Cd1 O3 88.29(11) . 6_565 ?
O1 Cd1 O3 141.91(11) 5_565 6_565 ?
O1 Cd1 O3 142.23(11) . 6_565 ?
C2 C1 C2 180.0(11) 7 3 ?
C2 C1 C2 111.4(5) 7 2 ?
C2 C1 C2 68.6(5) 3 2 ?
C2 C1 C2 74.3(10) 7 . ?
C2 C1 C2 105.7(10) 3 . ?
C2 C1 C2 68.6(5) 2 . ?
C2 C1 C2 111.4(5) 7 4 ?
C2 C1 C2 68.6(5) 3 4 ?
C2 C1 C2 105.7(10) 2 4 ?
C2 C1 C2 68.6(5) . 4 ?
C2 C1 C2 68.6(5) 7 6 ?
C2 C1 C2 111.4(5) 3 6 ?
C2 C1 C2 180.0(11) 2 6 ?
C2 C1 C2 111.4(5) . 6 ?
C2 C1 C2 74.3(10) 4 6 ?
C2 C1 C2 105.7(10) 7 5 ?
C2 C1 C2 74.3(10) 3 5 ?
C2 C1 C2 111.4(5) 2 5 ?
C2 C1 C2 180.0(11) . 5 ?
C2 C1 C2 111.4(5) 4 5 ?
C2 C1 C2 68.6(5) 6 5 ?
C2 C1 C2 68.6(5) 7 8 ?
C2 C1 C2 111.4(5) 3 8 ?
C2 C1 C2 74.3(10) 2 8 ?
C2 C1 C2 111.4(5) . 8 ?
C2 C1 C2 180.0(11) 4 8 ?
C2 C1 C2 105.7(10) 6 8 ?
C2 C1 C2 68.6(5) 5 8 ?
O5 C2 C1 104.6(9) . . ?
O5 C2 H2A 111.2 . . ?
C1 C2 H2A 110.9 . . ?
O5 C2 H2B 110.6 . . ?
C1 C2 H2B 110.5 . . ?
H2A C2 H2B 109.0 . . ?
O5 C3 C8 123.0(5) . . ?
O5 C3 C4 116.7(5) . . ?
C8 C3 C4 120.3(5) . . ?
C5 C4 C3 122.2(4) . . ?
C5 C4 H4 118.9 . . ?
C3 C4 H4 118.9 . . ?
C4 C5 C6 117.6(4) . . ?
C4 C5 C9 121.6(4) . . ?
C6 C5 C9 120.8(4) . . ?
C7 C6 C5 120.9(4) . . ?
C7 C6 H6 119.5 . . ?
C5 C6 H6 119.5 . . ?
C6 C7 C8 119.8(4) . . ?
C6 C7 C10 122.7(4) . . ?
C8 C7 C10 117.5(4) . . ?
C3 C8 C7 119.2(5) . . ?
C3 C8 H8 120.4 . . ?
C7 C8 H8 120.4 . . ?
O2 C9 O1 121.4(4) . . ?
O2 C9 C5 119.1(4) . . ?
O1 C9 C5 119.5(4) . . ?
O3 C10 O4 122.8(4) . . ?
O3 C10 C7 120.4(4) . . ?
O4 C10 C7 116.8(4) . . ?
N1 C11 C12 122.7(5) . . ?
N1 C11 H11 118.6 . . ?
C12 C11 H11 118.6 . . ?
C13 C12 C11 120.4(5) . . ?
C13 C12 H12 119.8 . . ?
C11 C12 H12 119.8 . . ?
C14 C13 C12 115.8(5) . . ?
C14 C13 C16 122.7(5) . . ?
C12 C13 C16 121.5(5) . . ?
C13 C14 C15 120.4(5) . . ?
C13 C14 H14 119.8 . . ?
C15 C14 H14 119.8 . . ?
N1 C15 C14 124.9(5) . . ?
N1 C15 H15 117.5 . . ?
C14 C15 H15 117.5 . . ?
C17 C16 C18 117.2(6) . . ?
C17 C16 C13 123.0(6) . . ?
C18 C16 C13 119.7(6) . . ?
C16 C17 C17 122.2(4) . 7_556 ?
C16 C17 H17 118.5 . . ?
C17 C17 H17 119.3 7_556 . ?
C16 C18 C18 120.5(4) . 7_556 ?
C16 C18 H18 120.1 . . ?
C18 C18 H18 119.3 7_556 . ?
C9 O1 Cd1 167.4(3) . 5_565 ?
C9 O1 Cd1 88.4(2) . . ?
Cd1 O1 Cd1 104.14(12) 5_565 . ?
C9 O2 Cd1 96.2(3) . . ?
C10 O3 Cd1 84.1(3) . 2_655 ?
C10 O4 Cd1 100.8(3) . 2_655 ?
C3 O5 C2 121.0(4) . . ?
C3 O5 C2 121.0(4) . 7 ?
C2 O5 C2 74.8(9) . 7 ?
C15 N1 C11 115.7(4) . . ?
C15 N1 Cd1 123.4(3) . . ?
C11 N1 Cd1 120.8(3) . . ?

loop_
_geom_bond_atom_site_label_1
_geom_bond_atom_site_label_2
_geom_bond_distance
_geom_bond_site_symmetry_2
_geom_bond_publ_flag
Cd1 O4 2.274(4) 6_565 ?
Cd1 N1 2.332(4) 7 ?
Cd1 N1 2.332(4) . ?
Cd1 O2 2.358(3) . ?
Cd1 O1 2.444(3) 5_565 ?
Cd1 O1 2.521(3) . ?
Cd1 O3 2.637(4) 6_565 ?
C1 C2 1.542(10) 7 ?
C1 C2 1.542(10) 3 ?
C1 C2 1.542(10) 2 ?
C1 C2 1.542(10) . ?
C1 C2 1.542(10) 4 ?
C1 C2 1.542(10) 6 ?
C1 C2 1.542(10) 5 ?
C1 C2 1.542(10) 8 ?
C2 O5 1.533(12) . ?
C2 H2A 0.9600 . ?
C2 H2B 0.9600 . ?
C3 O5 1.382(7) . ?
C3 C8 1.388(7) . ?
C3 C4 1.391(7) . ?
C4 C5 1.378(6) . ?
C4 H4 0.9300 . ?
C5 C6 1.425(6) . ?
C5 C9 1.493(5) . ?
C6 C7 1.392(6) . ?
C6 H6 0.9300 . ?
C7 C8 1.414(7) . ?
C7 C10 1.512(6) . ?
C8 H8 0.9300 . ?
C9 O2 1.266(5) . ?
C9 O1 1.277(5) . ?
C10 O3 1.239(6) . ?
C10 O4 1.255(6) . ?
C11 N1 1.338(6) . ?
C11 C12 1.403(7) . ?
C11 H11 0.9300 . ?
C12 C13 1.393(8) . ?
C12 H12 0.9300 . ?
C13 C14 1.367(8) . ?
C13 C16 1.490(8) . ?
C14 C15 1.381(7) . ?
C14 H14 0.9300 . ?
C15 N1 1.326(6) . ?
C15 H15 0.9300 . ?
C16 C17 1.347(10) . ?
C16 C18 1.384(10) . ?
C17 C17 1.395(11) 7_556 ?
C17 H17 0.9600 . ?
C18 C18 1.426(11) 7_556 ?
C18 H18 0.9600 . ?
O1 Cd1 2.444(3) 5_565 ?
O3 Cd1 2.637(4) 2_655 ?
O4 Cd1 2.274(4) 2_655 ?
O5 C2 1.533(12) 7 ?

loop_
_geom_torsion_atom_site_label_1
_geom_torsion_atom_site_label_2
_geom_torsion_atom_site_label_3
_geom_torsion_atom_site_label_4
_geom_torsion
_geom_torsion_site_symmetry_1
_geom_torsion_site_symmetry_2
_geom_torsion_site_symmetry_3
_geom_torsion_site_symmetry_4
_geom_torsion_publ_flag
C2 C1 C2 O5 -9.8(7) 7 . . . ?
C2 C1 C2 O5 170.2(7) 3 . . . ?
C2 C1 C2 O5 111.3(7) 2 . . . ?
C2 C1 C2 O5 -130.9(7) 4 . . . ?
C2 C1 C2 O5 -68.7(7) 6 . . . ?
C2 C1 C2 O5 -56(100) 5 . . . ?
C2 C1 C2 O5 49.1(7) 8 . . . ?
O5 C3 C4 C5 180.0 . . . . ?
C8 C3 C4 C5 0.0 . . . . ?
C3 C4 C5 C6 0.0 . . . . ?
C3 C4 C5 C9 180.0 . . . . ?
C4 C5 C6 C7 0.0 . . . . ?
C9 C5 C6 C7 180.0 . . . . ?
C5 C6 C7 C8 0.0 . . . . ?
C5 C6 C7 C10 180.0 . . . . ?
O5 C3 C8 C7 180.0 . . . . ?
C4 C3 C8 C7 0.0 . . . . ?
C6 C7 C8 C3 0.0 . . . . ?
C10 C7 C8 C3 180.0 . . . . ?
C4 C5 C9 O2 180.0 . . . . ?
C6 C5 C9 O2 0.0 . . . . ?
C4 C5 C9 O1 0.0 . . . . ?
C6 C5 C9 O1 180.0 . . . . ?
C6 C7 C10 O3 0.0 . . . . ?
C8 C7 C10 O3 180.0 . . . . ?
C6 C7 C10 O4 180.0 . . . . ?
C8 C7 C10 O4 0.0 . . . . ?
N1 C11 C12 C13 -0.4(11) . . . . ?
C11 C12 C13 C14 0.3(10) . . . . ?
C11 C12 C13 C16 -179.8(7) . . . . ?
C12 C13 C14 C15 0.2(10) . . . . ?
C16 C13 C14 C15 -179.7(7) . . . . ?
C13 C14 C15 N1 -0.7(11) . . . . ?
C14 C13 C16 C17 -14.2(13) . . . . ?
C12 C13 C16 C17 165.9(8) . . . . ?
C14 C13 C16 C18 163.4(8) . . . . ?
C12 C13 C16 C18 -16.5(13) . . . . ?
C18 C16 C17 C17 1.8(11) . . . 7_556 ?
C13 C16 C17 C17 179.4(5) . . . 7_556 ?
C17 C16 C18 C18 -1.8(11) . . . 7_556 ?
C13 C16 C18 C18 -179.5(5) . . . 7_556 ?
O2 C9 O1 Cd1 180.0 . . . 5_565 ?
C5 C9 O1 Cd1 0.0 . . . 5_565 ?
O2 C9 O1 Cd1 0.0 . . . . ?
C5 C9 O1 Cd1 180.0 . . . . ?
O4 Cd1 O1 C9 180.0 6_565 . . . ?
N1 Cd1 O1 C9 91.97(8) 7 . . . ?
N1 Cd1 O1 C9 -91.97(8) . . . . ?
O2 Cd1 O1 C9 0.0 . . . . ?
O1 Cd1 O1 C9 180.0 5_565 . . . ?
O3 Cd1 O1 C9 0.0 6_565 . . . ?
O4 Cd1 O1 Cd1 0.0 6_565 . . 5_565 ?
N1 Cd1 O1 Cd1 -88.03(8) 7 . . 5_565 ?
N1 Cd1 O1 Cd1 88.03(8) . . . 5_565 ?
O2 Cd1 O1 Cd1 180.0 . . . 5_565 ?
O1 Cd1 O1 Cd1 0.0 5_565 . . 5_565 ?
O3 Cd1 O1 Cd1 180.0 6_565 . . 5_565 ?
O1 C9 O2 Cd1 0.0 . . . . ?
C5 C9 O2 Cd1 180.0 . . . . ?
O4 Cd1 O2 C9 180.0 6_565 . . . ?
N1 Cd1 O2 C9 -88.12(8) 7 . . . ?
N1 Cd1 O2 C9 88.12(8) . . . . ?
O1 Cd1 O2 C9 0.0 5_565 . . . ?
O1 Cd1 O2 C9 0.0 . . . . ?
O3 Cd1 O2 C9 180.0 6_565 . . . ?
O4 C10 O3 Cd1 0.0 . . . 2_655 ?
C7 C10 O3 Cd1 180.0 . . . 2_655 ?
O3 C10 O4 Cd1 0.0 . . . 2_655 ?
C7 C10 O4 Cd1 180.0 . . . 2_655 ?
C8 C3 O5 C2 -45.2(6) . . . . ?
C4 C3 O5 C2 134.8(6) . . . . ?
C8 C3 O5 C2 45.2(6) . . . 7 ?
C4 C3 O5 C2 -134.8(6) . . . 7 ?
C1 C2 O5 C3 127.2(4) . . . . ?
C1 C2 O5 C2 9.8(7) . . . 7 ?
C14 C15 N1 C11 0.6(9) . . . . ?
C14 C15 N1 Cd1 -177.1(5) . . . . ?
C12 C11 N1 C15 -0.1(9) . . . . ?
C12 C11 N1 Cd1 177.7(5) . . . . ?
O4 Cd1 N1 C15 52.5(4) 6_565 . . . ?
N1 Cd1 N1 C15 -47(2) 7 . . . ?
O2 Cd1 N1 C15 -166.9(4) . . . . ?
O1 Cd1 N1 C15 -37.1(4) 5_565 . . . ?
O1 Cd1 N1 C15 -113.0(4) . . . . ?
O3 Cd1 N1 C15 104.8(4) 6_565 . . . ?
O4 Cd1 N1 C11 -125.1(4) 6_565 . . . ?
N1 Cd1 N1 C11 135(2) 7 . . . ?
O2 Cd1 N1 C11 15.6(4) . . . . ?
O1 Cd1 N1 C11 145.4(4) 5_565 . . . ?
O1 Cd1 N1 C11 69.5(4) . . . . ?
O3 Cd1 N1 C11 -72.7(4) 6_565 . . . ?

loop_
_platon_squeeze_void_nr
_platon_squeeze_void_average_x
_platon_squeeze_void_average_y
_platon_squeeze_void_average_z
_platon_squeeze_void_volume
_platon_squeeze_void_count_electrons
1 0.407 0.488 -0.019 3133.7 1.7
